data_9002543
loop_
_publ_author_name
'Meyer, H.'
'Marion, S.'
'Sondergeld, P.'
'Carpenter, M. A.'
'Knight, K. S.'
'Redfern, S. A. T.'
'Dove, M. T.'

_publ_section_title
;
 Displacive components of the low-temperature phase transitions in lawsonite
 T = 2 K
;
_journal_name_full 'American Mineralogist'
_journal_page_first 566
_journal_page_last 577
_journal_volume 86
_journal_year 2001
_chemical_formula_sum 'Al1.94 Ca D4 Fe0.06 O10 Si2'
_chemical_name_mineral 'Lawsonite (deuterated)'
_space_group_IT_number 33
_symmetry_space_group_name_Hall 'P -2n 2a'
_symmetry_space_group_name_H-M 'P 21 c n'
_cell_angle_alpha 90
_cell_angle_beta 90
_cell_angle_gamma 90
_cell_formula_units_Z 4
_cell_length_a 5.86465
_cell_length_b 8.7652
_cell_length_c 13.1002
_cell_volume 673.414
_database_code_amcsd 0002632
_diffrn_ambient_temperature 2
_exptl_crystal_density_diffrn 3.156
_cod_original_formula_sum 'Ca (Al1.94 Fe.06) Si2 O10 D4'
_cod_database_code 9002543

loop_
_space_group_symop_operation_xyz
x,y,z
x,1/2-y,1/2+z
1/2+x,1/2+y,1/2-z
1/2+x,-y,-z

loop_
_atom_site_label
_atom_site_fract_x
_atom_site_fract_y
_atom_site_fract_z
_atom_site_occupancy
_atom_site_U_iso_or_equiv
_atom_site_type_symbol
_atom_site_attached_hydrogens
Ca -0.26600 0.08120 0.25110 1.00000 0.00350 Ca 0
Al 0.00000 0.00000 -0.00200 0.97000 0.00150 Al 0
Fe 0.00000 0.00000 -0.00200 0.03000 0.00150 Fe 0
Ala 0.00200 -0.00200 0.49800 0.97000 0.00150 Al 0
Fea 0.00200 -0.00200 0.49800 0.03000 0.00150 Fe 0
Si -0.24800 0.73100 0.13300 1.00000 0.00210 Si 0
Sia -0.25000 0.72700 0.36600 1.00000 0.00210 Si 0
O1 -0.23900 -0.20160 0.24850 1.00000 0.00300 O 0
O2 0.02400 0.11850 0.12500 1.00000 0.00270 O 0
O2a 0.02100 0.12610 0.38190 1.00000 0.00270 O 0
O2b 0.47400 0.36740 0.88700 1.00000 0.00270 O 0
O2c 0.47500 0.37400 0.61700 1.00000 0.00270 O 0
O3 -0.25300 -0.11300 0.06360 1.00000 0.00150 O 0
O3a -0.25200 -0.11550 0.43390 1.00000 0.00150 O 0
O4 -0.25800 0.39160 0.05130 1.00000 0.00160 O 0
O4a -0.24700 0.38060 0.46130 1.00000 0.00160 O 0
O5 -0.23400 0.35890 0.24790 1.00000 0.00410 O 0
Dw -0.25000 0.38260 0.17210 1.00000 0.02260 D 0
Dwa 0.69900 0.44020 0.28410 1.00000 0.03500 D 0
Dh -0.25000 0.27970 0.02900 1.00000 0.01930 D 0
Dha -0.23400 0.32270 0.40140 1.00000 0.02800 D 0

loop_
_cod_changelog_entry_id
_cod_changelog_entry_author
_cod_changelog_entry_date
_cod_changelog_entry_text
1
;cod-tools version 3.8.0
Id: cif_guess_AMCSD_atom_types 9581 2023-05-17 12:35:41Z saulius
;
2023-05-23T09:15:36+03:00
;Derived atom types and hydrogen counts
from atom names that follow the AMCSD naming convention
(Wat == water, O-H == hydroxyl).
;

loop_
_cod_related_entry_id
_cod_related_entry_database
_cod_related_entry_code
1 AMCSD 0002632
